data_7160164
loop_
_publ_author_name
'Havl&#xed;kov&#xe1;, Tereza'
'Nallappan, Sundaravelu'
'C&#xed;sa&#x159;ov&#xe1;, Ivana'
'Rycek, Lukas'

_publ_section_title
;
 Synthesis and structural confirmation of selaginpulvilin X.
;
_journal_issue 45
_journal_name_full 'Organic &amp; biomolecular chemistry'
_journal_page_first 8843
_journal_page_last 8846
_journal_paper_doi 10.1039/d4ob01529k
_journal_volume 22
_journal_year 2024
_chemical_compound_source 'synthesized by the authors'
_chemical_formula_moiety 'C29 H22 O4'
_chemical_formula_sum 'C29 H22 O4'
_chemical_formula_weight 434.46
_space_group_crystal_system monoclinic
_space_group_IT_number 14
_space_group_name_Hall '-P 2yn'
_space_group_name_H-M_alt 'P 1 21/n 1'
_atom_sites_solution_hydrogens mixed
_atom_sites_solution_primary direct
_audit_creation_method SHELXL-2019/3
_audit_update_record
;
2024-08-07 deposited with the CCDC.	2024-10-02 downloaded from the CCDC.
;
_cell_angle_alpha 90
_cell_angle_beta 100.343(2)
_cell_angle_gamma 90
_cell_formula_units_Z 4
_cell_length_a 9.4717(5)
_cell_length_b 12.7788(7)
_cell_length_c 18.5575(10)
_cell_measurement_reflns_used 9886
_cell_measurement_temperature 120(2)
_cell_measurement_theta_max 68.3069
_cell_measurement_theta_min 4.8448
_cell_volume 2209.6(2)
_computing_cell_refinement 'SAINT V8.40B (Bruker AXS LLC, 2019)'
_computing_data_collection 'Bruker Instrument Service v8.5.1.2 Release'
_computing_data_reduction 'SAINT V8.40B (Bruker AXS LLC, 2019)'
_computing_structure_refinement 'SHELXL-2019/2 (Sheldrick, 2019)'
_computing_structure_solution 'SHELXT 2018/2 (Sheldrick, 2018)'
_diffrn_ambient_temperature 120(2)
_diffrn_measured_fraction_theta_full 0.998
_diffrn_measured_fraction_theta_max 0.996
_diffrn_measurement_device_type 'Bruker D8 VENTURE Kappa Duo PHOTONIII CMOS'
_diffrn_measurement_method '\f and \w scans'
_diffrn_radiation_monochromator 'Helios Cu  multilayer optic'
_diffrn_radiation_type CuK\a
_diffrn_radiation_wavelength 1.54178
_diffrn_reflns_av_R_equivalents 0.0244
_diffrn_reflns_av_unetI/netI 0.0158
_diffrn_reflns_Laue_measured_fraction_full 0.998
_diffrn_reflns_Laue_measured_fraction_max 0.996
_diffrn_reflns_limit_h_max 11
_diffrn_reflns_limit_h_min -11
_diffrn_reflns_limit_k_max 15
_diffrn_reflns_limit_k_min -15
_diffrn_reflns_limit_l_max 22
_diffrn_reflns_limit_l_min -22
_diffrn_reflns_number 31736
_diffrn_reflns_point_group_measured_fraction_full 0.998
_diffrn_reflns_point_group_measured_fraction_max 0.996
_diffrn_reflns_theta_full 67.679
_diffrn_reflns_theta_max 68.301
_diffrn_reflns_theta_min 4.845
_diffrn_source 'I\mS  micro-focus sealed tube'
_exptl_absorpt_coefficient_mu 0.695
_exptl_absorpt_correction_T_max 0.94
_exptl_absorpt_correction_T_min 0.80
_exptl_absorpt_correction_type multi-scan
_exptl_absorpt_process_details
;
Krause, L., Herbst-Irmer, R., Sheldrick, G. M., Stalke, D. (2015).
"Comparison of silver and molybdenum microfocus X-ray sources for
single-crystal structure determination"
J. Appl. Cryst. 48, 3-10.
doi:10.1107/S1600576714022985
;
_exptl_crystal_colour colourless
_exptl_crystal_density_diffrn 1.306
_exptl_crystal_description prism
_exptl_crystal_F_000 912
_exptl_crystal_size_max 0.220
_exptl_crystal_size_mid 0.126
_exptl_crystal_size_min 0.082
_refine_diff_density_max 0.220
_refine_diff_density_min -0.188
_refine_diff_density_rms 0.037
_refine_ls_extinction_method none
_refine_ls_goodness_of_fit_ref 1.042
_refine_ls_hydrogen_treatment constr
_refine_ls_matrix_type full
_refine_ls_number_parameters 300
_refine_ls_number_reflns 4039
_refine_ls_number_restraints 0
_refine_ls_restrained_S_all 1.042
_refine_ls_R_factor_all 0.0330
_refine_ls_R_factor_gt 0.0317
_refine_ls_shift/su_max 0.001
_refine_ls_shift/su_mean 0.000
_refine_ls_structure_factor_coef Fsqd
_refine_ls_weighting_details 'w=1/[\s^2^(Fo^2^)+(0.0368P)^2^+0.8408P] where P=(Fo^2^+2Fc^2^)/3'
_refine_ls_weighting_scheme calc
_refine_ls_wR_factor_gt 0.0796
_refine_ls_wR_factor_ref 0.0808
_reflns_Friedel_coverage 0.000
_reflns_number_gt 3844
_reflns_number_total 4039
_reflns_threshold_expression 'I > 2\s(I)'
_cod_data_source_file d4ob01529k2.cif
_cod_data_source_block cu_th119_rycek
_cod_depositor_comments 'Adding full bibliography for 7160164.cif.'
_cod_original_sg_symbol_H-M 'P 21/n'
_cod_database_code 7160164
_shelx_shelxl_version_number 2019/3
_shelx_space_group_comment
;
The symmetry employed for this shelxl refinement is uniquely defined
by the following loop, which should always be used as a source of
symmetry information in preference to the above space-group names.
They are only intended as comments.
;
_shelx_estimated_absorpt_t_min 0.862
_shelx_estimated_absorpt_t_max 0.945

loop_
_space_group_symop_operation_xyz
'x, y, z'
'-x+1/2, y+1/2, -z+1/2'
'-x, -y, -z'
'x-1/2, -y-1/2, z-1/2'

loop_
_atom_site_label
_atom_site_type_symbol
_atom_site_fract_x
_atom_site_fract_y
_atom_site_fract_z
_atom_site_U_iso_or_equiv
_atom_site_adp_type
_atom_site_occupancy
_atom_site_site_symmetry_order
_atom_site_calc_flag
_atom_site_refinement_flags_posn
_atom_site_refinement_flags_adp
_atom_site_refinement_flags_occupancy
_atom_site_disorder_assembly
_atom_site_disorder_group
O1 O 0.38339(8) 0.52132(6) 0.66416(4) 0.02450(18) Uani 1 1 d . . . . .
O2 O 0.69686(9) 1.14574(6) 0.76940(4) 0.02688(19) Uani 1 1 d . . . . .
O3 O 0.00415(9) 0.13591(6) 0.61489(5) 0.02818(19) Uani 1 1 d . . . . .
O4 O -0.03390(8) 0.87652(6) 0.73893(4) 0.02548(19) Uani 1 1 d . . . . .
H4 H 0.020515 0.910200 0.776813 0.038 Uiso 1 1 d R U . . .
C1 C 0.32562(11) 0.56202(9) 0.39382(6) 0.0228(2) Uani 1 1 d . . . . .
H1 H 0.332974 0.556898 0.343553 0.027 Uiso 1 1 calc R U . . .
C2 C 0.27479(11) 0.47773(9) 0.42879(6) 0.0212(2) Uani 1 1 d . . . . .
H2 H 0.247282 0.415353 0.402078 0.025 Uiso 1 1 calc R U . . .
C3 C 0.26348(11) 0.48330(8) 0.50289(6) 0.0181(2) Uani 1 1 d . . . . .
C4 C 0.30303(11) 0.57594(8) 0.54176(6) 0.0178(2) Uani 1 1 d . . . . .
C5 C 0.35373(11) 0.66198(8) 0.50598(6) 0.0193(2) Uani 1 1 d . . . . .
C6 C 0.36559(11) 0.65341(9) 0.43188(6) 0.0220(2) Uani 1 1 d . . . . .
H6 H 0.401213 0.710647 0.407815 0.026 Uiso 1 1 calc R U . . .
C7 C 0.40114(11) 0.75613(9) 0.54498(6) 0.0215(2) Uani 1 1 d . . . . .
C8 C 0.44648(12) 0.83420(9) 0.57756(6) 0.0232(2) Uani 1 1 d . . . . .
C9 C 0.50438(12) 0.92079(8) 0.62224(6) 0.0219(2) Uani 1 1 d . . . . .
C10 C 0.46202(12) 0.93828(9) 0.69004(6) 0.0246(2) Uani 1 1 d . . . . .
H10 H 0.388023 0.896698 0.703768 0.030 Uiso 1 1 calc R U . . .
C11 C 0.52645(12) 1.01494(9) 0.73680(6) 0.0248(2) Uani 1 1 d . . . . .
H11 H 0.496150 1.026304 0.782274 0.030 Uiso 1 1 calc R U . . .
C12 C 0.63610(11) 1.07602(8) 0.71765(6) 0.0209(2) Uani 1 1 d . . . . .
C13 C 0.67639(12) 1.06243(9) 0.64970(6) 0.0242(2) Uani 1 1 d . . . . .
H13 H 0.748553 1.105508 0.635631 0.029 Uiso 1 1 calc R U . . .
C14 C 0.61013(12) 0.98532(9) 0.60265(6) 0.0257(2) Uani 1 1 d . . . . .
H14 H 0.637380 0.976366 0.556206 0.031 Uiso 1 1 calc R U . . .
C15 C 0.20282(11) 0.39160(8) 0.53601(5) 0.0183(2) Uani 1 1 d . . . . .
C16 C 0.25176(11) 0.29096(8) 0.52553(6) 0.0208(2) Uani 1 1 d . . . . .
H16 H 0.329399 0.281959 0.500043 0.025 Uiso 1 1 calc R U . . .
C17 C 0.18961(12) 0.20321(8) 0.55152(6) 0.0228(2) Uani 1 1 d . . . . .
H17 H 0.225454 0.135244 0.544513 0.027 Uiso 1 1 calc R U . . .
C18 C 0.07483(11) 0.21606(9) 0.58775(6) 0.0212(2) Uani 1 1 d . . . . .
C19 C 0.02488(11) 0.31627(9) 0.59933(6) 0.0207(2) Uani 1 1 d . . . . .
H19 H -0.052956 0.325070 0.624701 0.025 Uiso 1 1 calc R U . . .
C20 C 0.08863(11) 0.40275(8) 0.57391(5) 0.0191(2) Uani 1 1 d . . . . .
H20 H 0.054420 0.470749 0.582294 0.023 Uiso 1 1 calc R U . . .
C21 C 0.30621(11) 0.58182(8) 0.62348(6) 0.0180(2) Uani 1 1 d . . . . .
C22 C 0.21802(11) 0.66087(8) 0.65289(6) 0.0177(2) Uani 1 1 d . . . . .
C23 C 0.25580(11) 0.69230(8) 0.72621(6) 0.0204(2) Uani 1 1 d . . . . .
H23 H 0.338295 0.663082 0.756135 0.024 Uiso 1 1 calc R U . . .
C24 C 0.17432(11) 0.76534(9) 0.75545(6) 0.0210(2) Uani 1 1 d . . . . .
H24 H 0.202707 0.788127 0.804650 0.025 Uiso 1 1 calc R U . . .
C25 C 0.05062(11) 0.80529(8) 0.71249(6) 0.0198(2) Uani 1 1 d . . . . .
C26 C 0.00945(11) 0.77265(8) 0.64004(6) 0.0207(2) Uani 1 1 d . . . . .
H26 H -0.076817 0.798269 0.611323 0.025 Uiso 1 1 calc R U . . .
C27 C 0.09447(11) 0.70295(8) 0.61013(6) 0.0192(2) Uani 1 1 d . . . . .
H27 H 0.068740 0.683476 0.560082 0.023 Uiso 1 1 calc R U . . .
C28 C 0.81593(14) 1.20551(10) 0.75565(7) 0.0326(3) Uani 1 1 d . . . . .
H28A H 0.852301 1.248967 0.798475 0.049 Uiso 1 1 calc R U . . .
H28B H 0.785573 1.250494 0.712906 0.049 Uiso 1 1 calc R U . . .
H28C H 0.891934 1.158244 0.746090 0.049 Uiso 1 1 calc R U . . .
C29 C 0.05957(17) 0.03272(10) 0.61090(8) 0.0384(3) Uani 1 1 d . . . . .
H29A H 0.001192 -0.016735 0.633300 0.058 Uiso 1 1 calc R U . . .
H29B H 0.158979 0.030279 0.637179 0.058 Uiso 1 1 calc R U . . .
H29C H 0.056625 0.013707 0.559496 0.058 Uiso 1 1 calc R U . . .

loop_
_atom_site_aniso_label
_atom_site_aniso_U_11
_atom_site_aniso_U_22
_atom_site_aniso_U_33
_atom_site_aniso_U_23
_atom_site_aniso_U_13
_atom_site_aniso_U_12
O1 0.0268(4) 0.0226(4) 0.0226(4) 0.0022(3) 0.0007(3) 0.0047(3)
O2 0.0314(4) 0.0254(4) 0.0246(4) -0.0039(3) 0.0070(3) -0.0079(3)
O3 0.0313(4) 0.0213(4) 0.0318(4) 0.0053(3) 0.0055(3) -0.0058(3)
O4 0.0236(4) 0.0259(4) 0.0269(4) -0.0098(3) 0.0044(3) 0.0015(3)
C1 0.0201(5) 0.0305(6) 0.0189(5) 0.0002(4) 0.0064(4) 0.0010(4)
C2 0.0197(5) 0.0227(5) 0.0215(5) -0.0036(4) 0.0050(4) -0.0001(4)
C3 0.0143(5) 0.0196(5) 0.0207(5) -0.0004(4) 0.0037(4) 0.0019(4)
C4 0.0145(5) 0.0193(5) 0.0195(5) 0.0001(4) 0.0030(4) 0.0024(4)
C5 0.0151(5) 0.0202(5) 0.0222(5) 0.0012(4) 0.0021(4) 0.0006(4)
C6 0.0178(5) 0.0254(6) 0.0233(5) 0.0045(4) 0.0053(4) -0.0010(4)
C7 0.0202(5) 0.0219(5) 0.0229(5) 0.0039(4) 0.0049(4) -0.0012(4)
C8 0.0224(5) 0.0218(6) 0.0254(6) 0.0034(5) 0.0041(4) -0.0012(4)
C9 0.0215(5) 0.0182(5) 0.0251(5) 0.0017(4) 0.0020(4) 0.0002(4)
C10 0.0220(5) 0.0220(5) 0.0315(6) 0.0024(5) 0.0089(4) -0.0027(4)
C11 0.0268(6) 0.0242(6) 0.0254(5) -0.0002(4) 0.0104(4) -0.0004(5)
C12 0.0217(5) 0.0172(5) 0.0228(5) 0.0007(4) 0.0018(4) 0.0013(4)
C13 0.0247(6) 0.0228(5) 0.0262(6) 0.0011(4) 0.0074(4) -0.0059(4)
C14 0.0296(6) 0.0255(6) 0.0232(5) -0.0007(4) 0.0083(5) -0.0044(5)
C15 0.0175(5) 0.0201(5) 0.0166(5) -0.0019(4) 0.0009(4) -0.0018(4)
C16 0.0199(5) 0.0225(5) 0.0201(5) -0.0032(4) 0.0038(4) 0.0001(4)
C17 0.0263(6) 0.0181(5) 0.0225(5) -0.0028(4) 0.0009(4) 0.0011(4)
C18 0.0217(5) 0.0210(5) 0.0191(5) 0.0022(4) -0.0009(4) -0.0047(4)
C19 0.0174(5) 0.0249(6) 0.0197(5) 0.0009(4) 0.0030(4) -0.0009(4)
C20 0.0187(5) 0.0190(5) 0.0189(5) -0.0015(4) 0.0017(4) 0.0009(4)
C21 0.0166(5) 0.0170(5) 0.0198(5) 0.0004(4) 0.0016(4) -0.0034(4)
C22 0.0195(5) 0.0164(5) 0.0176(5) 0.0005(4) 0.0045(4) -0.0030(4)
C23 0.0194(5) 0.0234(5) 0.0180(5) 0.0017(4) 0.0026(4) -0.0012(4)
C24 0.0227(5) 0.0251(6) 0.0156(5) -0.0032(4) 0.0041(4) -0.0037(4)
C25 0.0206(5) 0.0179(5) 0.0221(5) -0.0028(4) 0.0073(4) -0.0028(4)
C26 0.0202(5) 0.0187(5) 0.0218(5) -0.0005(4) 0.0001(4) 0.0005(4)
C27 0.0228(5) 0.0179(5) 0.0164(5) -0.0014(4) 0.0020(4) -0.0023(4)
C28 0.0331(6) 0.0343(7) 0.0298(6) -0.0037(5) 0.0041(5) -0.0140(5)
C29 0.0562(9) 0.0201(6) 0.0400(7) 0.0026(5) 0.0116(6) -0.0046(6)

loop_
_atom_type_symbol
_atom_type_description
_atom_type_scat_dispersion_real
_atom_type_scat_dispersion_imag
_atom_type_scat_source
C C 0.0181 0.0091 'International Tables Vol C Tables 4.2.6.8 and 6.1.1.4'
H H 0.0000 0.0000 'International Tables Vol C Tables 4.2.6.8 and 6.1.1.4'
O O 0.0492 0.0322 'International Tables Vol C Tables 4.2.6.8 and 6.1.1.4'

loop_
_geom_angle_atom_site_label_1
_geom_angle_atom_site_label_2
_geom_angle_atom_site_label_3
_geom_angle
_geom_angle_site_symmetry_1
_geom_angle_site_symmetry_3
_geom_angle_publ_flag
C12 O2 C28 118.28(9) . . ?
C18 O3 C29 117.65(9) . . ?
C25 O4 H4 108.0 . . ?
C6 C1 C2 120.20(10) . . ?
C6 C1 H1 119.9 . . ?
C2 C1 H1 119.9 . . ?
C1 C2 C3 120.93(10) . . ?
C1 C2 H2 119.5 . . ?
C3 C2 H2 119.5 . . ?
C2 C3 C4 119.20(10) . . ?
C2 C3 C15 118.01(9) . . ?
C4 C3 C15 122.73(9) . . ?
C3 C4 C5 119.84(9) . . ?
C3 C4 C21 120.86(9) . . ?
C5 C4 C21 119.02(9) . . ?
C6 C5 C4 119.56(10) . . ?
C6 C5 C7 119.14(10) . . ?
C4 C5 C7 121.20(9) . . ?
C1 C6 C5 120.26(10) . . ?
C1 C6 H6 119.9 . . ?
C5 C6 H6 119.9 . . ?
C8 C7 C5 177.40(11) . . ?
C7 C8 C9 174.56(12) . . ?
C14 C9 C10 118.23(10) . . ?
C14 C9 C8 121.62(10) . . ?
C10 C9 C8 120.02(10) . . ?
C11 C10 C9 120.79(10) . . ?
C11 C10 H10 119.6 . . ?
C9 C10 H10 119.6 . . ?
C10 C11 C12 120.24(10) . . ?
C10 C11 H11 119.9 . . ?
C12 C11 H11 119.9 . . ?
O2 C12 C13 124.84(10) . . ?
O2 C12 C11 115.26(10) . . ?
C13 C12 C11 119.90(10) . . ?
C14 C13 C12 119.42(10) . . ?
C14 C13 H13 120.3 . . ?
C12 C13 H13 120.3 . . ?
C13 C14 C9 121.33(10) . . ?
C13 C14 H14 119.3 . . ?
C9 C14 H14 119.3 . . ?
C16 C15 C20 118.10(10) . . ?
C16 C15 C3 120.49(9) . . ?
C20 C15 C3 121.25(9) . . ?
C17 C16 C15 121.55(10) . . ?
C17 C16 H16 119.2 . . ?
C15 C16 H16 119.2 . . ?
C18 C17 C16 119.32(10) . . ?
C18 C17 H17 120.3 . . ?
C16 C17 H17 120.3 . . ?
O3 C18 C17 124.60(10) . . ?
O3 C18 C19 115.37(10) . . ?
C17 C18 C19 120.03(10) . . ?
C20 C19 C18 120.01(10) . . ?
C20 C19 H19 120.0 . . ?
C18 C19 H19 120.0 . . ?
C19 C20 C15 120.97(10) . . ?
C19 C20 H20 119.5 . . ?
C15 C20 H20 119.5 . . ?
O1 C21 C22 121.21(9) . . ?
O1 C21 C4 119.21(9) . . ?
C22 C21 C4 119.58(9) . . ?
C27 C22 C23 118.84(10) . . ?
C27 C22 C21 121.65(9) . . ?
C23 C22 C21 119.47(9) . . ?
C24 C23 C22 120.73(10) . . ?
C24 C23 H23 119.6 . . ?
C22 C23 H23 119.6 . . ?
C23 C24 C25 119.68(10) . . ?
C23 C24 H24 120.2 . . ?
C25 C24 H24 120.2 . . ?
O4 C25 C24 121.92(9) . . ?
O4 C25 C26 117.83(10) . . ?
C24 C25 C26 120.25(10) . . ?
C27 C26 C25 119.85(10) . . ?
C27 C26 H26 120.1 . . ?
C25 C26 H26 120.1 . . ?
C26 C27 C22 120.56(9) . . ?
C26 C27 H27 119.7 . . ?
C22 C27 H27 119.7 . . ?
O2 C28 H28A 109.5 . . ?
O2 C28 H28B 109.5 . . ?
H28A C28 H28B 109.5 . . ?
O2 C28 H28C 109.5 . . ?
H28A C28 H28C 109.5 . . ?
H28B C28 H28C 109.5 . . ?
O3 C29 H29A 109.5 . . ?
O3 C29 H29B 109.5 . . ?
H29A C29 H29B 109.5 . . ?
O3 C29 H29C 109.5 . . ?
H29A C29 H29C 109.5 . . ?
H29B C29 H29C 109.5 . . ?

loop_
_geom_bond_atom_site_label_1
_geom_bond_atom_site_label_2
_geom_bond_distance
_geom_bond_site_symmetry_2
_geom_bond_publ_flag
O1 C21 1.2263(13) . ?
O2 C12 1.3596(13) . ?
O2 C28 1.4226(14) . ?
O3 C18 1.3682(13) . ?
O3 C29 1.4261(15) . ?
O4 C25 1.3605(13) . ?
O4 H4 0.9028 . ?
C1 C6 1.3821(16) . ?
C1 C2 1.3876(16) . ?
C1 H1 0.9500 . ?
C2 C3 1.4001(15) . ?
C2 H2 0.9500 . ?
C3 C4 1.4018(14) . ?
C3 C15 1.4860(14) . ?
C4 C5 1.4124(15) . ?
C4 C21 1.5134(14) . ?
C5 C6 1.4039(15) . ?
C5 C7 1.4339(15) . ?
C6 H6 0.9500 . ?
C7 C8 1.2050(16) . ?
C8 C9 1.4315(16) . ?
C9 C14 1.3951(16) . ?
C9 C10 1.4055(16) . ?
C10 C11 1.3766(16) . ?
C10 H10 0.9500 . ?
C11 C12 1.3952(16) . ?
C11 H11 0.9500 . ?
C12 C13 1.3924(16) . ?
C13 C14 1.3894(16) . ?
C13 H13 0.9500 . ?
C14 H14 0.9500 . ?
C15 C16 1.3925(15) . ?
C15 C20 1.3992(15) . ?
C16 C17 1.3923(16) . ?
C16 H16 0.9500 . ?
C17 C18 1.3867(16) . ?
C17 H17 0.9500 . ?
C18 C19 1.3951(16) . ?
C19 C20 1.3823(15) . ?
C19 H19 0.9500 . ?
C20 H20 0.9500 . ?
C21 C22 1.4763(14) . ?
C22 C27 1.3982(15) . ?
C22 C23 1.4021(15) . ?
C23 C24 1.3826(15) . ?
C23 H23 0.9500 . ?
C24 C25 1.3905(15) . ?
C24 H24 0.9500 . ?
C25 C26 1.3948(15) . ?
C26 C27 1.3822(15) . ?
C26 H26 0.9500 . ?
C27 H27 0.9500 . ?
C28 H28A 0.9800 . ?
C28 H28B 0.9800 . ?
C28 H28C 0.9800 . ?
C29 H29A 0.9800 . ?
C29 H29B 0.9800 . ?
C29 H29C 0.9800 . ?
